data_7243398
loop_
_publ_author_name
'Asressu, Kesatebrhan Haile'
'Chan, Chieh-Kai'
'Wang, Cheng-Chung'

_publ_section_title
;
 TMSOTf-catalyzed synthesis of trisubstituted imidazoles using
 hexamethyldisilazane as a nitrogen source under neat and microwave
 irradiation conditions
;
_journal_issue 45
_journal_name_full 'RSC Advances'
_journal_page_first 28061
_journal_page_last 28071
_journal_paper_doi 10.1039/D1RA05802A
_journal_volume 11
_journal_year 2021
_chemical_formula_moiety 'C19 H20 N2'
_chemical_formula_sum 'C19 H20 N2'
_chemical_formula_weight 276.37
_space_group_crystal_system orthorhombic
_space_group_IT_number 61
_space_group_name_Hall '-P 2ac 2ab'
_space_group_name_H-M_alt 'P b c a'
_atom_sites_solution_hydrogens geom
_audit_creation_method SHELXL-2018/3
_audit_update_record
;
2021-07-21 deposited with the CCDC.	2021-08-12 downloaded from the CCDC.
;
_cell_angle_alpha 90
_cell_angle_beta 90
_cell_angle_gamma 90
_cell_formula_units_Z 8
_cell_length_a 16.5878(5)
_cell_length_b 9.2549(3)
_cell_length_c 20.0075(6)
_cell_measurement_reflns_used 9938
_cell_measurement_temperature 100.0(2)
_cell_measurement_theta_max 26.73
_cell_measurement_theta_min 2.38
_cell_volume 3071.52(16)
_computing_cell_refinement 'SAINT V8.40A (Bruker Nano, Inc., 2019)'
_computing_data_collection 'Bruker Instrument Service v2012.12.0.3'
_computing_data_reduction 'SAINT V8.40A (Bruker Nano, Inc., 2019)'
_computing_molecular_graphics 'shelXle (C.B. Huebschle, rev 958)'
_computing_publication_material 'WinGX publication routines (Farrugia, 2014)'
_computing_structure_refinement 'SHELXL-2018/3 (Sheldrick, 2018)'
_computing_structure_solution 'SHELXT 2014/5 (Sheldrick, 2014)'
_diffrn_ambient_temperature 100.0(2)
_diffrn_measured_fraction_theta_full 1.000
_diffrn_measured_fraction_theta_max 1.000
_diffrn_measurement_device_type 'Bruker D8 Venture PhotonIII'
_diffrn_measurement_method '\f and \w scans'
_diffrn_radiation_type MoK\a
_diffrn_radiation_wavelength 0.71073
_diffrn_reflns_av_R_equivalents 0.0853
_diffrn_reflns_av_unetI/netI 0.0263
_diffrn_reflns_Laue_measured_fraction_full 1.000
_diffrn_reflns_Laue_measured_fraction_max 1.000
_diffrn_reflns_limit_h_max 21
_diffrn_reflns_limit_h_min -21
_diffrn_reflns_limit_k_max 11
_diffrn_reflns_limit_k_min -11
_diffrn_reflns_limit_l_max 25
_diffrn_reflns_limit_l_min -25
_diffrn_reflns_number 61188
_diffrn_reflns_point_group_measured_fraction_full 1.000
_diffrn_reflns_point_group_measured_fraction_max 1.000
_diffrn_reflns_theta_full 25.242
_diffrn_reflns_theta_max 27.101
_diffrn_reflns_theta_min 2.036
_exptl_absorpt_coefficient_mu 0.070
_exptl_absorpt_correction_T_max 1
_exptl_absorpt_correction_T_min 0.8011
_exptl_absorpt_correction_type numerical
_exptl_absorpt_process_details 'Bruker SADABS, 1996'
_exptl_crystal_colour colourless
_exptl_crystal_density_diffrn 1.195
_exptl_crystal_density_meas ?
_exptl_crystal_density_method 'not measured'
_exptl_crystal_description prism
_exptl_crystal_F_000 1184
_exptl_crystal_size_max 0.317
_exptl_crystal_size_mid 0.169
_exptl_crystal_size_min 0.167
_refine_diff_density_max 0.240
_refine_diff_density_min -0.210
_refine_diff_density_rms 0.041
_refine_ls_extinction_method none
_refine_ls_goodness_of_fit_ref 1.056
_refine_ls_hydrogen_treatment constr
_refine_ls_matrix_type full
_refine_ls_number_parameters 191
_refine_ls_number_reflns 3375
_refine_ls_number_restraints 0
_refine_ls_restrained_S_all 1.056
_refine_ls_R_factor_all 0.0529
_refine_ls_R_factor_gt 0.0398
_refine_ls_shift/su_max 0.000
_refine_ls_shift/su_mean 0.000
_refine_ls_structure_factor_coef Fsqd
_refine_ls_weighting_details 'w=1/[\s^2^(Fo^2^)+(0.0357P)^2^+1.4127P] where P=(Fo^2^+2Fc^2^)/3'
_refine_ls_weighting_scheme calc
_refine_ls_wR_factor_gt 0.0900
_refine_ls_wR_factor_ref 0.0972
_reflns_Friedel_coverage 0.000
_reflns_number_gt 2731
_reflns_number_total 3375
_reflns_threshold_expression 'I > 2\s(I)'
_cod_data_source_file d1ra05802a2.cif
_cod_data_source_block i18259
_cod_depositor_comments
;
The following automatic conversions were performed:

data item '_exptl_crystal_density_meas' value 'none' was changed to
'?' -- the value is perceived as not measured.

Automatic conversion script
Id: cif_fix_values 7556 2019-12-06 15:28:31Z antanas 
;
_cod_database_code 7243398
_shelx_shelxl_version_number 2018/3
_shelx_space_group_comment
;
The symmetry employed for this shelxl refinement is uniquely defined
by the following loop, which should always be used as a source of
symmetry information in preference to the above space-group names.
They are only intended as comments.
;
_shelx_estimated_absorpt_t_min 0.978
_shelx_estimated_absorpt_t_max 0.988

loop_
_space_group_symop_operation_xyz
'x, y, z'
'-x+1/2, -y, z+1/2'
'-x, y+1/2, -z+1/2'
'x+1/2, -y+1/2, -z'
'-x, -y, -z'
'x-1/2, y, -z-1/2'
'x, -y-1/2, z-1/2'
'-x-1/2, y-1/2, z'

loop_
_atom_site_label
_atom_site_type_symbol
_atom_site_fract_x
_atom_site_fract_y
_atom_site_fract_z
_atom_site_U_iso_or_equiv
_atom_site_adp_type
_atom_site_occupancy
_atom_site_site_symmetry_order
_atom_site_calc_flag
_atom_site_refinement_flags_posn
_atom_site_refinement_flags_adp
_atom_site_refinement_flags_occupancy
_atom_site_disorder_assembly
_atom_site_disorder_group
N1 N 0.30994(7) 0.60788(11) 0.27097(5) 0.0182(2) Uani 1 1 d . . . . .
N2 N 0.25898(7) 0.39119(11) 0.28928(5) 0.0179(2) Uani 1 1 d . . . . .
H2 H 0.226381 0.316405 0.286575 0.021 Uiso 1 1 calc R U . . .
C1 C 0.25052(8) 0.51756(13) 0.25631(6) 0.0182(3) Uani 1 1 d . . . . .
C2 C 0.35854(8) 0.53552(13) 0.31651(6) 0.0171(3) Uani 1 1 d . . . . .
C3 C 0.32785(8) 0.39981(13) 0.32805(6) 0.0173(3) Uani 1 1 d . . . . .
C4 C 0.17888(8) 0.55381(14) 0.21409(7) 0.0214(3) Uani 1 1 d . . . . .
H4A H 0.192489 0.638251 0.185887 0.026 Uiso 1 1 calc R U . . .
H4AB H 0.134032 0.582726 0.243876 0.026 Uiso 1 1 calc R U . . .
C5 C 0.14954(8) 0.43180(14) 0.16877(7) 0.0212(3) Uani 1 1 d . . . . .
H5A H 0.139687 0.344819 0.196383 0.025 Uiso 1 1 calc R U . . .
H5AB H 0.097527 0.460564 0.148474 0.025 Uiso 1 1 calc R U . . .
C6 C 0.20830(9) 0.39314(16) 0.11324(7) 0.0269(3) Uani 1 1 d . . . . .
H6A H 0.261471 0.370287 0.133071 0.032 Uiso 1 1 calc R U . . .
H6AB H 0.215208 0.477623 0.083430 0.032 Uiso 1 1 calc R U . . .
C7 C 0.17952(10) 0.26444(17) 0.07213(8) 0.0344(4) Uani 1 1 d . . . . .
H7A H 0.127869 0.287952 0.050982 0.052 Uiso 1 1 calc R U . . .
H7B H 0.172694 0.180457 0.101423 0.052 Uiso 1 1 calc R U . . .
H7C H 0.219483 0.242164 0.037561 0.052 Uiso 1 1 calc R U . . .
C8 C 0.42757(8) 0.61108(13) 0.34711(6) 0.0181(3) Uani 1 1 d . . . . .
C9 C 0.47322(8) 0.70834(14) 0.30932(7) 0.0210(3) Uani 1 1 d . . . . .
H9 H 0.460623 0.722811 0.263485 0.025 Uiso 1 1 calc R U . . .
C10 C 0.53673(8) 0.78403(14) 0.33792(7) 0.0241(3) Uani 1 1 d . . . . .
H10 H 0.567041 0.850199 0.311718 0.029 Uiso 1 1 calc R U . . .
C11 C 0.55596(8) 0.76317(15) 0.40463(7) 0.0250(3) Uani 1 1 d . . . . .
H11 H 0.599844 0.813954 0.424095 0.030 Uiso 1 1 calc R U . . .
C12 C 0.51087(8) 0.66789(14) 0.44282(7) 0.0242(3) Uani 1 1 d . . . . .
H12 H 0.523805 0.653870 0.488617 0.029 Uiso 1 1 calc R U . . .
C13 C 0.44696(8) 0.59285(14) 0.41460(7) 0.0210(3) Uani 1 1 d . . . . .
H13 H 0.416115 0.528545 0.441357 0.025 Uiso 1 1 calc R U . . .
C14 C 0.35372(8) 0.27544(13) 0.36838(6) 0.0180(3) Uani 1 1 d . . . . .
C15 C 0.43483(8) 0.23430(14) 0.37154(6) 0.0208(3) Uani 1 1 d . . . . .
H15 H 0.474618 0.291305 0.349827 0.025 Uiso 1 1 calc R U . . .
C16 C 0.45759(9) 0.11092(15) 0.40613(7) 0.0258(3) Uani 1 1 d . . . . .
H16 H 0.512807 0.083999 0.407971 0.031 Uiso 1 1 calc R U . . .
C17 C 0.40000(9) 0.02652(15) 0.43809(7) 0.0275(3) Uani 1 1 d . . . . .
H17 H 0.415581 -0.058853 0.461073 0.033 Uiso 1 1 calc R U . . .
C18 C 0.31982(9) 0.06766(15) 0.43623(7) 0.0254(3) Uani 1 1 d . . . . .
H18 H 0.280394 0.010849 0.458492 0.030 Uiso 1 1 calc R U . . .
C19 C 0.29659(8) 0.19145(14) 0.40202(6) 0.0210(3) Uani 1 1 d . . . . .
H19 H 0.241462 0.219263 0.401472 0.025 Uiso 1 1 calc R U . . .

loop_
_atom_site_aniso_label
_atom_site_aniso_U_11
_atom_site_aniso_U_22
_atom_site_aniso_U_33
_atom_site_aniso_U_23
_atom_site_aniso_U_13
_atom_site_aniso_U_12
N1 0.0205(5) 0.0146(5) 0.0194(5) 0.0004(4) -0.0014(4) 0.0021(4)
N2 0.0193(5) 0.0136(5) 0.0207(5) 0.0011(4) -0.0019(4) -0.0004(4)
C1 0.0220(6) 0.0135(6) 0.0191(6) -0.0003(5) -0.0007(5) 0.0023(5)
C2 0.0189(6) 0.0159(6) 0.0165(6) 0.0000(5) -0.0006(5) 0.0024(5)
C3 0.0188(6) 0.0165(6) 0.0166(6) -0.0007(5) -0.0007(5) 0.0016(5)
C4 0.0223(7) 0.0170(6) 0.0249(7) 0.0019(5) -0.0043(5) 0.0018(5)
C5 0.0218(7) 0.0181(6) 0.0237(6) 0.0034(5) -0.0044(5) -0.0014(5)
C6 0.0310(8) 0.0254(7) 0.0243(7) 0.0003(6) -0.0006(6) -0.0025(6)
C7 0.0439(9) 0.0311(8) 0.0283(8) -0.0046(6) -0.0041(7) -0.0007(7)
C8 0.0181(6) 0.0143(6) 0.0219(6) -0.0024(5) 0.0003(5) 0.0032(5)
C9 0.0213(7) 0.0188(6) 0.0229(6) -0.0002(5) -0.0001(5) 0.0024(5)
C10 0.0211(7) 0.0178(6) 0.0336(7) -0.0013(6) 0.0032(6) 0.0001(5)
C11 0.0205(7) 0.0197(6) 0.0348(8) -0.0083(6) -0.0042(6) 0.0014(5)
C12 0.0274(7) 0.0228(7) 0.0224(7) -0.0046(5) -0.0053(5) 0.0055(6)
C13 0.0243(7) 0.0169(6) 0.0219(6) -0.0018(5) 0.0006(5) 0.0024(5)
C14 0.0244(7) 0.0139(6) 0.0158(6) -0.0016(5) -0.0017(5) 0.0010(5)
C15 0.0247(7) 0.0168(6) 0.0209(6) -0.0025(5) -0.0015(5) 0.0012(5)
C16 0.0290(7) 0.0200(7) 0.0284(7) -0.0035(6) -0.0068(6) 0.0056(6)
C17 0.0405(8) 0.0171(6) 0.0251(7) 0.0025(5) -0.0075(6) 0.0052(6)
C18 0.0357(8) 0.0188(7) 0.0217(7) 0.0018(5) -0.0005(6) -0.0024(6)
C19 0.0233(7) 0.0199(6) 0.0196(6) 0.0001(5) -0.0008(5) 0.0009(5)

loop_
_atom_type_symbol
_atom_type_description
_atom_type_scat_dispersion_real
_atom_type_scat_dispersion_imag
_atom_type_scat_source
C C 0.0033 0.0016 'International Tables Vol C Tables 4.2.6.8 and 6.1.1.4'
H H 0.0000 0.0000 'International Tables Vol C Tables 4.2.6.8 and 6.1.1.4'
N N 0.0061 0.0033 'International Tables Vol C Tables 4.2.6.8 and 6.1.1.4'

loop_
_geom_angle_atom_site_label_1
_geom_angle_atom_site_label_2
_geom_angle_atom_site_label_3
_geom_angle
_geom_angle_site_symmetry_1
_geom_angle_site_symmetry_3
_geom_angle_publ_flag
C1 N1 C2 105.83(10) . . ?
C1 N2 C3 108.05(11) . . ?
C1 N2 H2 126.0 . . ?
C3 N2 H2 126.0 . . ?
N1 C1 N2 111.16(11) . . ?
N1 C1 C4 125.05(11) . . ?
N2 C1 C4 123.56(12) . . ?
C3 C2 N1 109.61(11) . . ?
C3 C2 C8 130.63(11) . . ?
N1 C2 C8 119.63(11) . . ?
C2 C3 N2 105.34(11) . . ?
C2 C3 C14 134.39(12) . . ?
N2 C3 C14 120.25(11) . . ?
C1 C4 C5 114.98(11) . . ?
C1 C4 H4A 108.5 . . ?
C5 C4 H4A 108.5 . . ?
C1 C4 H4AB 108.5 . . ?
C5 C4 H4AB 108.5 . . ?
H4A C4 H4AB 107.5 . . ?
C6 C5 C4 113.79(11) . . ?
C6 C5 H5A 108.8 . . ?
C4 C5 H5A 108.8 . . ?
C6 C5 H5AB 108.8 . . ?
C4 C5 H5AB 108.8 . . ?
H5A C5 H5AB 107.7 . . ?
C5 C6 C7 112.17(12) . . ?
C5 C6 H6A 109.2 . . ?
C7 C6 H6A 109.2 . . ?
C5 C6 H6AB 109.2 . . ?
C7 C6 H6AB 109.2 . . ?
H6A C6 H6AB 107.9 . . ?
C6 C7 H7A 109.5 . . ?
C6 C7 H7B 109.5 . . ?
H7A C7 H7B 109.5 . . ?
C6 C7 H7C 109.5 . . ?
H7A C7 H7C 109.5 . . ?
H7B C7 H7C 109.5 . . ?
C13 C8 C9 118.37(12) . . ?
C13 C8 C2 121.48(12) . . ?
C9 C8 C2 120.08(11) . . ?
C10 C9 C8 120.85(13) . . ?
C10 C9 H9 119.6 . . ?
C8 C9 H9 119.6 . . ?
C11 C10 C9 120.08(13) . . ?
C11 C10 H10 120.0 . . ?
C9 C10 H10 120.0 . . ?
C10 C11 C12 119.70(13) . . ?
C10 C11 H11 120.2 . . ?
C12 C11 H11 120.2 . . ?
C11 C12 C13 120.43(13) . . ?
C11 C12 H12 119.8 . . ?
C13 C12 H12 119.8 . . ?
C12 C13 C8 120.55(13) . . ?
C12 C13 H13 119.7 . . ?
C8 C13 H13 119.7 . . ?
C19 C14 C15 118.59(12) . . ?
C19 C14 C3 120.12(12) . . ?
C15 C14 C3 121.23(12) . . ?
C16 C15 C14 120.52(13) . . ?
C16 C15 H15 119.7 . . ?
C14 C15 H15 119.7 . . ?
C15 C16 C17 120.34(13) . . ?
C15 C16 H16 119.8 . . ?
C17 C16 H16 119.8 . . ?
C18 C17 C16 119.57(13) . . ?
C18 C17 H17 120.2 . . ?
C16 C17 H17 120.2 . . ?
C17 C18 C19 120.45(13) . . ?
C17 C18 H18 119.8 . . ?
C19 C18 H18 119.8 . . ?
C18 C19 C14 120.51(13) . . ?
C18 C19 H19 119.7 . . ?
C14 C19 H19 119.7 . . ?

loop_
_geom_bond_atom_site_label_1
_geom_bond_atom_site_label_2
_geom_bond_distance
_geom_bond_site_symmetry_2
_geom_bond_publ_flag
N1 C1 1.3252(17) . ?
N1 C2 1.3889(16) . ?
N2 C1 1.3501(16) . ?
N2 C3 1.3831(16) . ?
N2 H2 0.8800 . ?
C1 C4 1.4960(18) . ?
C2 C3 1.3748(17) . ?
C2 C8 1.4746(18) . ?
C3 C14 1.4697(17) . ?
C4 C5 1.5278(18) . ?
C4 H4A 0.9900 . ?
C4 H4AB 0.9900 . ?
C5 C6 1.521(2) . ?
C5 H5A 0.9900 . ?
C5 H5AB 0.9900 . ?
C6 C7 1.524(2) . ?
C6 H6A 0.9900 . ?
C6 H6AB 0.9900 . ?
C7 H7A 0.9800 . ?
C7 H7B 0.9800 . ?
C7 H7C 0.9800 . ?
C8 C13 1.3983(18) . ?
C8 C9 1.3984(18) . ?
C9 C10 1.3885(19) . ?
C9 H9 0.9500 . ?
C10 C11 1.386(2) . ?
C10 H10 0.9500 . ?
C11 C12 1.386(2) . ?
C11 H11 0.9500 . ?
C12 C13 1.3874(19) . ?
C12 H12 0.9500 . ?
C13 H13 0.9500 . ?
C14 C19 1.3983(19) . ?
C14 C15 1.3998(19) . ?
C15 C16 1.3876(18) . ?
C15 H15 0.9500 . ?
C16 C17 1.390(2) . ?
C16 H16 0.9500 . ?
C17 C18 1.384(2) . ?
C17 H17 0.9500 . ?
C18 C19 1.3890(18) . ?
C18 H18 0.9500 . ?
C19 H19 0.9500 . ?
